data_4345388
loop_
_publ_author_name
'Liu, Chao'
'Yang, Weiting'
'Qu, Ning'
'Li, Lei-Jiao'
'Pan, Qing-Jiang'
'Sun, Zhong-Ming'

_publ_section_title
;
 Construction of Uranyl Organic Hybrids by Phosphonate and in Situ
 Generated Carboxyphosphonate Ligands.
;
_journal_issue 3
_journal_name_full 'Inorganic chemistry'
_journal_page_first 1669
_journal_page_last 1678
_journal_paper_doi 10.1021/acs.inorgchem.6b02765
_journal_volume 56
_journal_year 2017
_chemical_formula_moiety 'C17 H14 N2 O8 P2 U Zn'
_chemical_formula_sum 'C17 H14 N2 O8 P2 U Zn'
_chemical_formula_weight 739.64
_chemical_name_systematic
;
 ? 
;
_space_group_crystal_system monoclinic
_space_group_IT_number 14
_space_group_name_Hall '-P 2yn'
_space_group_name_H-M_alt 'P 1 21/n 1'
_symmetry_space_group_name_Hall '-P 2yn'
_symmetry_space_group_name_H-M 'P 1 21/n 1'
_atom_sites_solution_hydrogens geom
_audit_creation_date 2016-10-29
_audit_creation_method
;
Olex2 1.2-beta
(compiled 2016.09.09 svn.r3337 for OlexSys, GUI svn.r5227)
;
_cell_angle_alpha 90
_cell_angle_beta 93.7250(10)
_cell_angle_gamma 90
_cell_formula_units_Z 4
_cell_length_a 14.2844(7)
_cell_length_b 9.7642(5)
_cell_length_c 14.5701(7)
_cell_measurement_reflns_used 5348
_cell_measurement_temperature 200
_cell_measurement_theta_max 26.108
_cell_measurement_theta_min 2.513
_cell_volume 2027.88(17)
_computing_cell_refinement 'SAINT v8.34A (Bruker, 2013)'
_computing_data_reduction 'SAINT v8.34A (Bruker, 2013)'
_computing_molecular_graphics 'Olex2 (Dolomanov et al., 2009)'
_computing_publication_material 'Olex2 (Dolomanov et al., 2009)'
_computing_structure_refinement 'ShelXL (Sheldrick, 2015)'
_computing_structure_solution 'SHELXS-97 (Sheldrick, 1990)'
_diffrn_ambient_temperature 200.0
_diffrn_measured_fraction_theta_full 1.000
_diffrn_measured_fraction_theta_max 0.998
_diffrn_measurement_device_type 'Bruker P4'
_diffrn_radiation_type MoK\a
_diffrn_radiation_wavelength 0.71073
_diffrn_reflns_av_R_equivalents 0.0345
_diffrn_reflns_av_unetI/netI 0.0374
_diffrn_reflns_Laue_measured_fraction_full 1.000
_diffrn_reflns_Laue_measured_fraction_max 0.998
_diffrn_reflns_limit_h_max 16
_diffrn_reflns_limit_h_min -17
_diffrn_reflns_limit_k_max 12
_diffrn_reflns_limit_k_min -12
_diffrn_reflns_limit_l_max 18
_diffrn_reflns_limit_l_min -16
_diffrn_reflns_number 12443
_diffrn_reflns_point_group_measured_fraction_full 1.000
_diffrn_reflns_point_group_measured_fraction_max 0.998
_diffrn_reflns_theta_full 25.242
_diffrn_reflns_theta_max 26.121
_diffrn_reflns_theta_min 1.935
_exptl_absorpt_coefficient_mu 9.366
_exptl_absorpt_correction_T_max 0.7453
_exptl_absorpt_correction_T_min 0.3295
_exptl_absorpt_correction_type multi-scan
_exptl_absorpt_process_details
;
SADABS-2012/1 (Bruker,2012) was used for absorption correction.
wR2(int) was 0.1422 before and 0.0442 after correction.
The Ratio of minimum to maximum transmission is 0.4421.
The \l/2 correction factor is 0.0015.
;
_exptl_crystal_colour yellow
_exptl_crystal_colour_primary yellow
_exptl_crystal_density_diffrn 2.423
_exptl_crystal_density_method 'not measured'
_exptl_crystal_description block
_exptl_crystal_F_000 1384
_exptl_crystal_size_max 0.32
_exptl_crystal_size_mid 0.24
_exptl_crystal_size_min 0.2
_refine_diff_density_max 0.924
_refine_diff_density_min -0.705
_refine_diff_density_rms 0.131
_refine_ls_extinction_method none
_refine_ls_goodness_of_fit_ref 1.029
_refine_ls_hydrogen_treatment constr
_refine_ls_matrix_type full
_refine_ls_number_parameters 280
_refine_ls_number_reflns 4029
_refine_ls_number_restraints 0
_refine_ls_restrained_S_all 1.029
_refine_ls_R_factor_all 0.0276
_refine_ls_R_factor_gt 0.0230
_refine_ls_shift/su_max 0.001
_refine_ls_shift/su_mean 0.000
_refine_ls_structure_factor_coef Fsqd
_refine_ls_weighting_details 'w=1/[\s^2^(Fo^2^)+(0.0213P)^2^+1.7651P] where P=(Fo^2^+2Fc^2^)/3'
_refine_ls_weighting_scheme calc
_refine_ls_wR_factor_gt 0.0523
_refine_ls_wR_factor_ref 0.0541
_reflns_Friedel_coverage 0.000
_reflns_number_gt 3610
_reflns_number_total 4029
_reflns_threshold_expression 'I > 2\s(I)'
_cod_data_source_file ic6b02765_si_002.cif
_cod_data_source_block 4
_cod_database_code 4345388
_shelx_space_group_comment
;
The symmetry employed for this shelxl refinement is uniquely defined
by the following loop, which should always be used as a source of
symmetry information in preference to the above space-group names.
They are only intended as comments.
;
_shelx_estimated_absorpt_t_max 0.256
_shelx_estimated_absorpt_t_min 0.154
_olex2_refinement_description
;
1. Fixed Uiso
 At 1.2 times of:
  All C(H) groups
 At 1.5 times of:
  All C(H,H,H) groups
2.a Me refined with riding coordinates:
 C7(H7A,H7B,H7C)
2.b Aromatic/amide H refined with riding coordinates:
 C2(H2), C4(H4), C6(H6), C8(H8), C9(H9), C10(H10), C11(H11), C14(H14),
 C15(H15), C16(H16), C17(H17)
;
_shelx_shelxl_version_number 2014/7
_olex2_submission_special_instructions 'No special instructions were received'

loop_
_space_group_symop_operation_xyz
'x, y, z'
'-x+1/2, y+1/2, -z+1/2'
'-x, -y, -z'
'x-1/2, -y-1/2, z-1/2'

loop_
_atom_site_label
_atom_site_type_symbol
_atom_site_fract_x
_atom_site_fract_y
_atom_site_fract_z
_atom_site_U_iso_or_equiv
_atom_site_adp_type
_atom_site_occupancy
_atom_site_site_symmetry_order
_atom_site_calc_flag
_atom_site_refinement_flags_posn
U1 U 0.77792(2) 0.56243(2) 0.19730(2) 0.01396(6) Uani 1 1 d .
Zn1 Zn 0.50010(4) 0.49249(5) 0.23771(4) 0.02550(13) Uani 1 1 d .
P1 P 0.62669(7) 0.30824(11) 0.12368(7) 0.0149(2) Uani 1 1 d .
P2 P 0.42110(7) 0.21699(11) -0.20518(7) 0.0146(2) Uani 1 1 d .
O1 O 0.8415(2) 0.6180(3) 0.1037(2) 0.0239(7) Uani 1 1 d .
O2 O 0.7092(2) 0.5042(3) 0.28770(19) 0.0250(7) Uani 1 1 d .
O3 O 0.7125(2) 0.3940(3) 0.1032(2) 0.0254(7) Uani 1 1 d .
O4 O 0.5424(2) 0.3995(3) 0.1349(2) 0.0257(7) Uani 1 1 d .
O5 O 0.6462(2) 0.2142(3) 0.2055(2) 0.0266(7) Uani 1 1 d .
O6 O 0.4745(2) 0.3200(3) -0.26120(19) 0.0197(6) Uani 1 1 d .
O7 O 0.33930(19) 0.2821(3) -0.16012(19) 0.0184(6) Uani 1 1 d .
O8 O 0.3935(2) 0.0939(3) -0.2647(2) 0.0205(7) Uani 1 1 d .
N1 N 0.4765(3) 0.3919(4) 0.3555(3) 0.0271(9) Uani 1 1 d .
N2 N 0.3565(3) 0.4597(4) 0.2151(3) 0.0289(9) Uani 1 1 d .
C1 C 0.5982(3) 0.2026(4) 0.0249(3) 0.0151(9) Uani 1 1 d .
C2 C 0.6431(3) 0.0772(4) 0.0152(3) 0.0174(9) Uani 1 1 d .
H2 H 0.6911 0.0503 0.0596 0.021 Uiso 1 1 calc R
C3 C 0.6189(3) -0.0087(4) -0.0581(3) 0.0191(9) Uani 1 1 d .
C4 C 0.5485(3) 0.0317(4) -0.1228(3) 0.0180(9) Uani 1 1 d .
H4 H 0.5304 -0.0276 -0.1724 0.022 Uiso 1 1 calc R
C5 C 0.5040(3) 0.1584(4) -0.1158(3) 0.0152(8) Uani 1 1 d .
C6 C 0.5295(3) 0.2441(4) -0.0420(3) 0.0164(9) Uani 1 1 d .
H6 H 0.5002 0.3309 -0.0370 0.020 Uiso 1 1 calc R
C7 C 0.6694(4) -0.1427(5) -0.0697(3) 0.0318(12) Uani 1 1 d .
H7A H 0.6429 -0.1894 -0.1250 0.048 Uiso 1 1 calc R
H7B H 0.7362 -0.1251 -0.0758 0.048 Uiso 1 1 calc R
H7C H 0.6619 -0.2008 -0.0158 0.048 Uiso 1 1 calc R
C8 C 0.5403(4) 0.3665(5) 0.4252(3) 0.0353(12) Uani 1 1 d .
H8 H 0.6039 0.3907 0.4182 0.042 Uiso 1 1 calc R
C9 C 0.5176(4) 0.3072(6) 0.5055(4) 0.0456(15) Uani 1 1 d .
H9 H 0.5643 0.2912 0.5538 0.055 Uiso 1 1 calc R
C10 C 0.4252(5) 0.2707(6) 0.5154(4) 0.0490(16) Uani 1 1 d .
H10 H 0.4076 0.2289 0.5705 0.059 Uiso 1 1 calc R
C11 C 0.3586(4) 0.2957(6) 0.4438(4) 0.0427(14) Uani 1 1 d .
H11 H 0.2949 0.2712 0.4493 0.051 Uiso 1 1 calc R
C12 C 0.3863(3) 0.3567(5) 0.3646(3) 0.0280(11) Uani 1 1 d .
C13 C 0.3202(3) 0.3873(5) 0.2836(3) 0.0278(11) Uani 1 1 d .
C14 C 0.2278(4) 0.3444(6) 0.2762(4) 0.0393(13) Uani 1 1 d .
H14 H 0.2024 0.2949 0.3249 0.047 Uiso 1 1 calc R
C15 C 0.1723(4) 0.3742(6) 0.1972(4) 0.0436(14) Uani 1 1 d .
H15 H 0.1088 0.3450 0.1912 0.052 Uiso 1 1 calc R
C16 C 0.2105(4) 0.4469(6) 0.1268(4) 0.0414(14) Uani 1 1 d .
H16 H 0.1738 0.4688 0.0720 0.050 Uiso 1 1 calc R
C17 C 0.3027(4) 0.4865(5) 0.1382(4) 0.0359(12) Uani 1 1 d .
H17 H 0.3295 0.5348 0.0898 0.043 Uiso 1 1 calc R

loop_
_atom_site_aniso_label
_atom_site_aniso_U_11
_atom_site_aniso_U_22
_atom_site_aniso_U_33
_atom_site_aniso_U_23
_atom_site_aniso_U_13
_atom_site_aniso_U_12
U1 0.01367(9) 0.01362(9) 0.01413(9) 0.00038(6) -0.00265(6) 0.00046(6)
Zn1 0.0323(3) 0.0191(3) 0.0259(3) -0.0010(2) 0.0085(2) -0.0035(2)
P1 0.0158(6) 0.0132(5) 0.0149(5) -0.0008(4) -0.0046(4) -0.0005(4)
P2 0.0131(5) 0.0137(5) 0.0162(5) -0.0008(4) -0.0045(4) -0.0006(4)
O1 0.0243(17) 0.0276(17) 0.0201(16) -0.0005(14) 0.0027(13) -0.0030(14)
O2 0.0272(18) 0.0298(18) 0.0185(16) 0.0038(14) 0.0049(13) 0.0009(14)
O3 0.0239(18) 0.0301(17) 0.0222(17) -0.0089(14) 0.0016(13) -0.0107(14)
O4 0.0231(17) 0.0300(18) 0.0231(17) -0.0079(14) -0.0058(13) 0.0071(14)
O5 0.035(2) 0.0185(16) 0.0245(17) 0.0029(13) -0.0092(14) -0.0006(14)
O6 0.0229(17) 0.0159(15) 0.0204(16) 0.0015(13) 0.0034(12) -0.0031(12)
O7 0.0144(15) 0.0216(16) 0.0186(15) 0.0032(12) -0.0028(11) 0.0039(12)
O8 0.0203(17) 0.0174(15) 0.0225(16) -0.0037(13) -0.0090(12) -0.0028(12)
N1 0.035(2) 0.022(2) 0.025(2) 0.0020(17) 0.0103(17) 0.0032(18)
N2 0.030(2) 0.025(2) 0.032(2) -0.0009(18) 0.0082(18) -0.0019(18)
C1 0.015(2) 0.016(2) 0.015(2) 0.0002(17) -0.0006(16) -0.0032(16)
C2 0.015(2) 0.019(2) 0.017(2) 0.0021(17) -0.0028(16) 0.0016(17)
C3 0.018(2) 0.019(2) 0.020(2) 0.0014(18) 0.0018(17) 0.0045(18)
C4 0.018(2) 0.016(2) 0.019(2) -0.0044(17) 0.0011(17) -0.0016(17)
C5 0.012(2) 0.015(2) 0.018(2) 0.0006(17) 0.0003(16) -0.0018(16)
C6 0.014(2) 0.013(2) 0.022(2) 0.0024(18) -0.0018(16) -0.0017(17)
C7 0.034(3) 0.027(3) 0.033(3) -0.003(2) -0.002(2) 0.014(2)
C8 0.037(3) 0.035(3) 0.035(3) 0.000(2) 0.006(2) 0.006(2)
C9 0.060(4) 0.046(3) 0.031(3) 0.006(3) -0.001(3) 0.017(3)
C10 0.073(5) 0.050(4) 0.025(3) 0.008(3) 0.014(3) 0.003(3)
C11 0.047(4) 0.043(3) 0.040(3) -0.001(3) 0.017(3) -0.008(3)
C12 0.036(3) 0.022(2) 0.028(3) -0.004(2) 0.012(2) 0.001(2)
C13 0.030(3) 0.026(2) 0.029(3) -0.009(2) 0.010(2) -0.002(2)
C14 0.034(3) 0.044(3) 0.041(3) -0.006(3) 0.016(2) -0.008(2)
C15 0.029(3) 0.053(4) 0.050(4) -0.015(3) 0.007(2) -0.007(3)
C16 0.038(3) 0.047(3) 0.039(3) -0.010(3) -0.004(2) 0.002(3)
C17 0.043(3) 0.030(3) 0.035(3) 0.000(2) 0.003(2) -0.001(2)

loop_
_atom_type_symbol
_atom_type_description
_atom_type_scat_dispersion_real
_atom_type_scat_dispersion_imag
_atom_type_scat_source
C C 0.0033 0.0016 'International Tables Vol C Tables 4.2.6.8 and 6.1.1.4'
H H 0.0000 0.0000 'International Tables Vol C Tables 4.2.6.8 and 6.1.1.4'
N N 0.0061 0.0033 'International Tables Vol C Tables 4.2.6.8 and 6.1.1.4'
O O 0.0106 0.0060 'International Tables Vol C Tables 4.2.6.8 and 6.1.1.4'
P P 0.1023 0.0942 'International Tables Vol C Tables 4.2.6.8 and 6.1.1.4'
U U -9.6767 9.6646 'International Tables Vol C Tables 4.2.6.8 and 6.1.1.4'
Zn Zn 0.2839 1.4301 'International Tables Vol C Tables 4.2.6.8 and 6.1.1.4'

loop_
_geom_angle_atom_site_label_1
_geom_angle_atom_site_label_2
_geom_angle_atom_site_label_3
_geom_angle
_geom_angle_site_symmetry_1
_geom_angle_site_symmetry_3
O1 U1 O2 177.18(13) . .
O1 U1 O3 88.23(13) . .
O1 U1 O5 91.87(13) . 2_655
O1 U1 O7 91.05(12) . 3_665
O1 U1 O8 89.57(13) . 4_666
O2 U1 O3 89.43(13) . .
O2 U1 O5 90.62(13) . 2_655
O2 U1 O7 87.54(12) . 3_665
O2 U1 O8 91.83(13) . 4_666
O5 U1 O3 174.45(11) 2_655 .
O5 U1 O7 91.53(10) 2_655 3_665
O5 U1 O8 88.68(10) 2_655 4_666
O7 U1 O3 94.01(11) 3_665 .
O8 U1 O3 85.78(11) 4_666 .
O8 U1 O7 179.34(11) 4_666 3_665
O4 Zn1 O6 122.83(14) . 3_665
O4 Zn1 N1 121.33(15) . .
O4 Zn1 N2 99.42(15) . .
O6 Zn1 N1 110.86(14) 3_665 .
O6 Zn1 N2 110.64(14) 3_665 .
N1 Zn1 N2 80.96(16) . .
O3 P1 C1 107.52(18) . .
O4 P1 O3 110.59(19) . .
O4 P1 O5 112.24(19) . .
O4 P1 C1 106.47(18) . .
O5 P1 O3 112.07(18) . .
O5 P1 C1 107.63(18) . .
O6 P2 C5 105.54(18) . .
O7 P2 O6 112.35(17) . .
O7 P2 O8 113.60(17) . .
O7 P2 C5 108.09(17) . .
O8 P2 O6 109.60(17) . .
O8 P2 C5 107.20(17) . .
P1 O3 U1 125.10(17) . .
P1 O4 Zn1 131.83(18) . .
P1 O5 U1 160.0(2) . 2_645
P2 O6 Zn1 129.46(18) . 3_665
P2 O7 U1 138.14(16) . 3_665
P2 O8 U1 145.24(19) . 4_565
C8 N1 Zn1 126.1(4) . .
C8 N1 C12 119.0(4) . .
C12 N1 Zn1 114.8(3) . .
C13 N2 Zn1 112.6(3) . .
C17 N2 Zn1 127.4(4) . .
C17 N2 C13 119.4(5) . .
C2 C1 P1 120.3(3) . .
C2 C1 C6 119.4(4) . .
C6 C1 P1 120.3(3) . .
C1 C2 H2 119.4 . .
C3 C2 C1 121.2(4) . .
C3 C2 H2 119.4 . .
C2 C3 C4 118.9(4) . .
C2 C3 C7 121.0(4) . .
C4 C3 C7 120.0(4) . .
C3 C4 H4 119.5 . .
C3 C4 C5 121.0(4) . .
C5 C4 H4 119.5 . .
C4 C5 P2 120.8(3) . .
C6 C5 P2 119.7(3) . .
C6 C5 C4 119.4(4) . .
C1 C6 H6 120.0 . .
C5 C6 C1 120.0(4) . .
C5 C6 H6 120.0 . .
C3 C7 H7A 109.5 . .
C3 C7 H7B 109.5 . .
C3 C7 H7C 109.5 . .
H7A C7 H7B 109.5 . .
H7A C7 H7C 109.5 . .
H7B C7 H7C 109.5 . .
N1 C8 H8 118.7 . .
N1 C8 C9 122.6(5) . .
C9 C8 H8 118.7 . .
C8 C9 H9 120.6 . .
C8 C9 C10 118.7(5) . .
C10 C9 H9 120.6 . .
C9 C10 H10 120.4 . .
C9 C10 C11 119.3(5) . .
C11 C10 H10 120.4 . .
C10 C11 H11 120.5 . .
C12 C11 C10 119.1(5) . .
C12 C11 H11 120.5 . .
N1 C12 C11 121.3(5) . .
N1 C12 C13 115.5(4) . .
C11 C12 C13 123.2(5) . .
N2 C13 C12 115.7(4) . .
N2 C13 C14 120.7(5) . .
C14 C13 C12 123.6(5) . .
C13 C14 H14 120.2 . .
C13 C14 C15 119.6(5) . .
C15 C14 H14 120.2 . .
C14 C15 H15 120.3 . .
C14 C15 C16 119.4(5) . .
C16 C15 H15 120.3 . .
C15 C16 H16 120.8 . .
C17 C16 C15 118.3(5) . .
C17 C16 H16 120.8 . .
N2 C17 C16 122.7(5) . .
N2 C17 H17 118.7 . .
C16 C17 H17 118.7 . .

loop_
_geom_bond_atom_site_label_1
_geom_bond_atom_site_label_2
_geom_bond_distance
_geom_bond_site_symmetry_2
U1 O1 1.773(3) .
U1 O2 1.786(3) .
U1 O3 2.300(3) .
U1 O5 2.276(3) 2_655
U1 O7 2.298(3) 3_665
U1 O8 2.290(3) 4_666
Zn1 O4 1.885(3) .
Zn1 O6 1.894(3) 3_665
Zn1 N1 2.025(4) .
Zn1 N2 2.081(4) .
P1 O3 1.529(3) .
P1 O4 1.515(3) .
P1 O5 1.516(3) .
P1 C1 1.796(4) .
P2 O6 1.530(3) .
P2 O7 1.517(3) .
P2 O8 1.519(3) .
P2 C5 1.796(4) .
O5 U1 2.276(3) 2_645
O6 Zn1 1.893(3) 3_665
O7 U1 2.298(3) 3_665
O8 U1 2.290(3) 4_565
N1 C8 1.343(6) .
N1 C12 1.349(6) .
N2 C13 1.353(6) .
N2 C17 1.343(6) .
C1 C2 1.393(6) .
C1 C6 1.396(5) .
C2 H2 0.9500 .
C2 C3 1.383(6) .
C3 C4 1.390(6) .
C3 C7 1.509(6) .
C4 H4 0.9500 .
C4 C5 1.396(6) .
C5 C6 1.393(5) .
C6 H6 0.9500 .
C7 H7A 0.9800 .
C7 H7B 0.9800 .
C7 H7C 0.9800 .
C8 H8 0.9500 .
C8 C9 1.364(7) .
C9 H9 0.9500 .
C9 C10 1.383(8) .
C10 H10 0.9500 .
C10 C11 1.386(8) .
C11 H11 0.9500 .
C11 C12 1.379(7) .
C12 C13 1.493(7) .
C13 C14 1.383(7) .
C14 H14 0.9500 .
C14 C15 1.384(7) .
C15 H15 0.9500 .
C15 C16 1.389(8) .
C16 H16 0.9500 .
C16 C17 1.371(8) .
C17 H17 0.9500 .

loop_
_geom_torsion_atom_site_label_1
_geom_torsion_atom_site_label_2
_geom_torsion_atom_site_label_3
_geom_torsion_atom_site_label_4
_geom_torsion
_geom_torsion_site_symmetry_1
_geom_torsion_site_symmetry_4
Zn1 N1 C8 C9 174.9(4) . .
Zn1 N1 C12 C11 -175.7(4) . .
Zn1 N1 C12 C13 4.7(5) . .
Zn1 N2 C13 C12 5.4(5) . .
Zn1 N2 C13 C14 -173.7(4) . .
Zn1 N2 C17 C16 172.5(4) . .
P1 C1 C2 C3 176.8(3) . .
P1 C1 C6 C5 -176.5(3) . .
P2 C5 C6 C1 -176.1(3) . .
O3 P1 O4 Zn1 -86.6(3) . .
O3 P1 O5 U1 -43.3(6) . 2_645
O3 P1 C1 C2 85.1(4) . .
O3 P1 C1 C6 -96.2(4) . .
O4 P1 O3 U1 59.3(2) . .
O4 P1 O5 U1 -168.5(5) . 2_645
O4 P1 C1 C2 -156.4(3) . .
O4 P1 C1 C6 22.4(4) . .
O5 P1 O3 U1 -66.8(3) . .
O5 P1 O4 Zn1 39.3(3) . .
O5 P1 C1 C2 -35.8(4) . .
O5 P1 C1 C6 142.9(3) . .
O6 Zn1 O4 P1 97.5(3) 3_665 .
O6 P2 O7 U1 41.5(3) . 3_665
O6 P2 O8 U1 -139.8(3) . 4_565
O6 P2 C5 C4 -101.3(4) . .
O6 P2 C5 C6 74.1(4) . .
O7 P2 O6 Zn1 35.5(3) . 3_665
O7 P2 O8 U1 -13.2(4) . 4_565
O7 P2 C5 C4 138.3(3) . .
O7 P2 C5 C6 -46.3(4) . .
O8 P2 O6 Zn1 162.8(2) . 3_665
O8 P2 O7 U1 -83.6(3) . 3_665
O8 P2 C5 C4 15.5(4) . .
O8 P2 C5 C6 -169.1(3) . .
N1 Zn1 O4 P1 -55.2(3) . .
N1 C8 C9 C10 0.6(8) . .
N1 C12 C13 N2 -6.8(6) . .
N1 C12 C13 C14 172.3(5) . .
N2 Zn1 O4 P1 -140.3(3) . .
N2 C13 C14 C15 1.0(8) . .
C1 P1 O3 U1 175.1(2) . .
C1 P1 O4 Zn1 156.9(3) . .
C1 P1 O5 U1 74.7(6) . 2_645
C1 C2 C3 C4 0.0(7) . .
C1 C2 C3 C7 178.4(4) . .
C2 C1 C6 C5 2.3(6) . .
C2 C3 C4 C5 1.6(7) . .
C3 C4 C5 P2 174.1(3) . .
C3 C4 C5 C6 -1.2(6) . .
C4 C5 C6 C1 -0.7(6) . .
C5 P2 O6 Zn1 -82.1(3) . 3_665
C5 P2 O7 U1 157.6(2) . 3_665
C5 P2 O8 U1 106.1(3) . 4_565
C6 C1 C2 C3 -2.0(6) . .
C7 C3 C4 C5 -176.8(4) . .
C8 N1 C12 C11 0.2(7) . .
C8 N1 C12 C13 -179.4(4) . .
C8 C9 C10 C11 -0.2(9) . .
C9 C10 C11 C12 -0.1(9) . .
C10 C11 C12 N1 0.1(8) . .
C10 C11 C12 C13 179.7(5) . .
C11 C12 C13 N2 173.6(5) . .
C11 C12 C13 C14 -7.3(8) . .
C12 N1 C8 C9 -0.6(7) . .
C12 C13 C14 C15 -178.1(5) . .
C13 N2 C17 C16 2.0(8) . .
C13 C14 C15 C16 -0.2(9) . .
C14 C15 C16 C17 0.2(8) . .
C15 C16 C17 N2 -1.1(8) . .
C17 N2 C13 C12 177.3(4) . .
C17 N2 C13 C14 -1.9(7) . .
